data_4031175
loop_
_publ_author_name
'Seddon, J.A.'
'Platt, A.W.G.'
'Kresinski, R.A.'
'Jackson, A.R.W.'

_publ_section_title
;
 Complexes of the lanthanide metals (La - Nd, Sm - Lu) with hypophosphite
 and phosphite ligands: crystal structures of (Ce (H2 P O2)3 (H2 O)), (Dy
 (H2 P O2)3) and (Pr (H2 P O2) (H P O3) (H2 O)) . (H2 O)
;
_journal_name_full
;
Journal of the Chemical Society. Dalton Transactions, Inorganic Chemistry 
(1972-)
;
_journal_page_first 2189
_journal_page_last 2196
_journal_volume 1999
_journal_year 1999
_chemical_formula_sum 'Dy H6 O6 P3'
_chemical_name_systematic 'Dy (H2 P O2)3'
_space_group_IT_number 12
_symmetry_space_group_name_Hall '-C 2y'
_symmetry_space_group_name_H-M 'C 1 2/m 1'
_cell_angle_alpha 90
_cell_angle_beta 122.33
_cell_angle_gamma 90
_cell_formula_units_Z 4
_cell_length_a 14.368
_cell_length_b 5.734
_cell_length_c 12.123
_cell_volume 843.940
_citation_journal_id_ASTM JCDTBI
_cod_data_source_file Seddon_JCDTBI_1999_71.cif
_cod_data_source_block H6Dy1O6P3
_cod_original_cell_volume 843.9399
_cod_original_formula_sum 'H6 Dy1 O6 P3'
_cod_database_code 4031175

loop_
_symmetry_equiv_pos_as_xyz
x,y,z
-x,y,-z
-x,-y,-z
x,-y,z
x+1/2,y+1/2,z
-x+1/2,y+1/2,-z
-x+1/2,-y+1/2,-z
x+1/2,-y+1/2,z

loop_
_atom_site_label
_atom_site_type_symbol
_atom_site_fract_x
_atom_site_fract_y
_atom_site_fract_z
_atom_site_occupancy
_atom_site_U_iso_or_equiv
O1 O-2 0.131 0 0.4526 1 0.0
H6 H+1 0.2024 0.5 0.2028 1 0.0
H2 H+1 0.2208 0.8257 0.3771 0.5 0.0
H3 H+1 0.1724 0.5 0.8299 1 0.0
P3 P+1 0.1798 0.5 0.0883 1 0.0
H4 H+1 0.0072 0.5 0.7258 1 0.0
O3 O-2 0.121 0.2787 0.0253 1 0.0
H1 H+1 0.2208 0.1743 0.3771 0.5 0.0
O4 O-2 0.0893 0.2795 0.6523 1 0.0
P2 P+1 0.0896 0.5 0.7169 1 0.0
P1 P+1 0.1616 0 0.3551 1 0.0
H5 H+1 0.2686 0.5 0.0932 1 0.0
Dy2 Dy+3 0 0 0 1 0.0
O2 O-2 0.0791 0 0.2176 1 0.0
Dy1 Dy+3 0 0 0.5 1 0.0
